data_7113117
loop_
_publ_author_name
'Kennedy, Alan R.'
'Klett, Jan'
'Mulvey, Robert E.'
'Newton, Sean'
'Wright, Dominic S.'

_publ_section_title
;
 Manganese(II)--lithium and --sodium inverse crown ether (ICE) complexes
;
_journal_coden_ASTM CHCOFS
_journal_issue 3
_journal_name_full
;
 Chemical Communications (Cambridge, United Kingdom)
;
_journal_page_first 308
_journal_page_last 310
_journal_paper_doi 10.1039/b714880a
_journal_year 2008
_chemical_formula_sum 'C24 H72 Mn2 N4 Na2 O Si8'
_chemical_formula_weight 813.44
_space_group_IT_number 2
_symmetry_cell_setting triclinic
_symmetry_space_group_name_Hall '-P 1'
_symmetry_space_group_name_H-M 'P -1'
_atom_sites_solution_hydrogens geom
_atom_sites_solution_primary direct
_atom_sites_solution_secondary difmap
_audit_creation_method SHELXL-97
_cell_angle_alpha 95.656(1)
_cell_angle_beta 108.382(1)
_cell_angle_gamma 98.832(1)
_cell_formula_units_Z 1
_cell_length_a 8.8889(2)
_cell_length_b 10.8003(3)
_cell_length_c 12.7193(4)
_cell_measurement_reflns_used 7103
_cell_measurement_temperature 150(2)
_cell_measurement_theta_max 31.00
_cell_measurement_theta_min 1.00
_cell_volume 1130.89(5)
_computing_data_collection 'Denzo & Collect'
_computing_structure_refinement 'SHELXL-97 (Sheldrick, 1997)'
_computing_structure_solution SIR
_diffrn_ambient_temperature 150(2)
_diffrn_measured_fraction_theta_full 0.997
_diffrn_measured_fraction_theta_max 0.997
_diffrn_measurement_device_type 'Nonius Kappa CCD'
_diffrn_measurement_method 'omega and phi scans'
_diffrn_radiation_monochromator graphite
_diffrn_radiation_source 'fine-focus sealed tube'
_diffrn_radiation_type MoK\a
_diffrn_radiation_wavelength 0.71073
_diffrn_reflns_av_R_equivalents 0.042
_diffrn_reflns_av_sigmaI/netI 0.0430
_diffrn_reflns_limit_h_max 12
_diffrn_reflns_limit_h_min -12
_diffrn_reflns_limit_k_max 15
_diffrn_reflns_limit_k_min -15
_diffrn_reflns_limit_l_max 18
_diffrn_reflns_limit_l_min -18
_diffrn_reflns_number 29980
_diffrn_reflns_theta_full 30.93
_diffrn_reflns_theta_max 30.93
_diffrn_reflns_theta_min 2.82
_exptl_absorpt_coefficient_mu 0.812
_exptl_absorpt_correction_type none
_exptl_crystal_colour colourless
_exptl_crystal_density_diffrn 1.194
_exptl_crystal_density_method 'not measured'
_exptl_crystal_description 'tablet, parallelogram'
_exptl_crystal_F_000 436
_exptl_crystal_size_max 0.3
_exptl_crystal_size_mid 0.2
_exptl_crystal_size_min 0.07
_refine_diff_density_max 0.370
_refine_diff_density_min -0.310
_refine_diff_density_rms 0.063
_refine_ls_extinction_method none
_refine_ls_goodness_of_fit_ref 1.029
_refine_ls_hydrogen_treatment constr
_refine_ls_matrix_type full
_refine_ls_number_parameters 199
_refine_ls_number_reflns 7145
_refine_ls_number_restraints 0
_refine_ls_restrained_S_all 1.029
_refine_ls_R_factor_all 0.0520
_refine_ls_R_factor_gt 0.0315
_refine_ls_shift/su_max 0.001
_refine_ls_shift/su_mean 0.000
_refine_ls_structure_factor_coef Fsqd
_refine_ls_weighting_details 'calc w=1/[\s^2^(Fo^2^)+(0.0278P)^2^+0.3815P] where P=(Fo^2^+2Fc^2^)/3'
_refine_ls_weighting_scheme calc
_refine_ls_wR_factor_gt 0.0677
_refine_ls_wR_factor_ref 0.0745
_reflns_number_gt 5578
_reflns_number_total 7145
_reflns_threshold_expression I>2\s(I)
_cod_duplicate_entry 7102831
_cod_data_source_file b714880a.txt
_cod_data_source_block grem261
_cod_original_sg_symbol_H-M P-1
_cod_database_code 7113117

loop_
_symmetry_equiv_pos_as_xyz
'x, y, z'
'-x, -y, -z'

loop_
_atom_site_label
_atom_site_type_symbol
_atom_site_fract_x
_atom_site_fract_y
_atom_site_fract_z
_atom_site_U_iso_or_equiv
_atom_site_adp_type
_atom_site_occupancy
_atom_site_symmetry_multiplicity
_atom_site_calc_flag
_atom_site_refinement_flags
Mn1 Mn 0.11874(3) -0.02279(2) 0.649931(18) 0.01692(6) Uani 1 1 d .
Na1 Na 0.07912(8) 0.21829(6) 0.55702(5) 0.02628(14) Uani 1 1 d .
Si1 Si 0.44416(5) 0.18217(4) 0.75006(3) 0.01890(9) Uani 1 1 d .
Si2 Si 0.18170(5) 0.21363(4) 0.84685(3) 0.01867(8) Uani 1 1 d .
Si3 Si 0.08606(5) 0.25649(4) 0.29240(4) 0.02111(9) Uani 1 1 d .
Si4 Si -0.21607(5) 0.30061(4) 0.34225(3) 0.01916(9) Uani 1 1 d .
O1 O 0.0000 0.0000 0.5000 0.0221(3) Uani 1 2 d S
N1 N 0.24292(14) 0.15656(11) 0.73872(10) 0.0177(2) Uani 1 1 d .
N2 N -0.06513(14) 0.21746(11) 0.34776(10) 0.0185(2) Uani 1 1 d .
C1 C 0.4671(2) 0.07854(17) 0.63072(14) 0.0317(4) Uani 1 1 d .
H1A H 0.4470 -0.0104 0.6411 0.048 Uiso 1 1 calc R
H1B H 0.5771 0.1022 0.6289 0.048 Uiso 1 1 calc R
H1C H 0.3893 0.0898 0.5598 0.048 Uiso 1 1 calc R
C2 C 0.5289(2) 0.34878(16) 0.73929(16) 0.0324(4) Uani 1 1 d .
H2A H 0.4702 0.3689 0.6658 0.049 Uiso 1 1 calc R
H2B H 0.6436 0.3566 0.7480 0.049 Uiso 1 1 calc R
H2C H 0.5171 0.4079 0.7985 0.049 Uiso 1 1 calc R
C3 C 0.57858(19) 0.14263(18) 0.88328(14) 0.0329(4) Uani 1 1 d .
H3A H 0.5924 0.2091 0.9457 0.049 Uiso 1 1 calc R
H3B H 0.6842 0.1370 0.8765 0.049 Uiso 1 1 calc R
H3C H 0.5295 0.0611 0.8974 0.049 Uiso 1 1 calc R
C4 C 0.3064(2) 0.36944(15) 0.93115(14) 0.0304(4) Uani 1 1 d .
H4A H 0.4176 0.3593 0.9683 0.046 Uiso 1 1 calc R
H4B H 0.2603 0.3972 0.9879 0.046 Uiso 1 1 calc R
H4C H 0.3064 0.4331 0.8813 0.046 Uiso 1 1 calc R
C5 C 0.1869(2) 0.09955(16) 0.94986(14) 0.0296(3) Uani 1 1 d .
H5A H 0.1478 0.0126 0.9092 0.044 Uiso 1 1 calc R
H5B H 0.1175 0.1185 0.9934 0.044 Uiso 1 1 calc R
H5C H 0.2981 0.1081 1.0007 0.044 Uiso 1 1 calc R
C6 C -0.03012(19) 0.24231(16) 0.78770(15) 0.0285(3) Uani 1 1 d .
H6A H -0.0292 0.3156 0.7481 0.043 Uiso 1 1 calc R
H6B H -0.0727 0.2591 0.8489 0.043 Uiso 1 1 calc R
H6C H -0.0989 0.1672 0.7353 0.043 Uiso 1 1 calc R
C7 C 0.2536(2) 0.38564(17) 0.38756(18) 0.0418(5) Uani 1 1 d .
H7A H 0.2095 0.4607 0.4025 0.063 Uiso 1 1 calc R
H7B H 0.3345 0.4075 0.3515 0.063 Uiso 1 1 calc R
H7C H 0.3043 0.3562 0.4584 0.063 Uiso 1 1 calc R
C8 C 0.0168(3) 0.3078(2) 0.15145(16) 0.0424(5) Uani 1 1 d .
H8A H -0.0657 0.2397 0.0982 0.064 Uiso 1 1 calc R
H8B H 0.1089 0.3266 0.1250 0.064 Uiso 1 1 calc R
H8C H -0.0291 0.3841 0.1573 0.064 Uiso 1 1 calc R
C9 C 0.1842(2) 0.11638(16) 0.27903(15) 0.0307(4) Uani 1 1 d .
H9A H 0.2149 0.0841 0.3506 0.046 Uiso 1 1 calc R
H9B H 0.2809 0.1424 0.2590 0.046 Uiso 1 1 calc R
H9C H 0.1081 0.0495 0.2204 0.046 Uiso 1 1 calc R
C10 C -0.3961(2) 0.24815(18) 0.21160(15) 0.0349(4) Uani 1 1 d .
H10A H -0.3637 0.2611 0.1460 0.052 Uiso 1 1 calc R
H10B H -0.4787 0.2979 0.2138 0.052 Uiso 1 1 calc R
H10C H -0.4402 0.1580 0.2065 0.052 Uiso 1 1 calc R
C11 C -0.1519(2) 0.47693(15) 0.34907(15) 0.0284(3) Uani 1 1 d .
H11A H -0.0612 0.5109 0.4185 0.043 Uiso 1 1 calc R
H11B H -0.2428 0.5186 0.3479 0.043 Uiso 1 1 calc R
H11C H -0.1185 0.4929 0.2844 0.043 Uiso 1 1 calc R
C12 C -0.2849(2) 0.27936(16) 0.46620(14) 0.0294(3) Uani 1 1 d .
H12A H -0.3069 0.1889 0.4715 0.044 Uiso 1 1 calc R
H12B H -0.3837 0.3134 0.4565 0.044 Uiso 1 1 calc R
H12C H -0.2001 0.3247 0.5350 0.044 Uiso 1 1 calc R

loop_
_atom_site_aniso_label
_atom_site_aniso_U_11
_atom_site_aniso_U_22
_atom_site_aniso_U_33
_atom_site_aniso_U_23
_atom_site_aniso_U_13
_atom_site_aniso_U_12
Mn1 0.01821(10) 0.01566(10) 0.01477(10) 0.00295(8) 0.00310(8) 0.00195(8)
Na1 0.0334(3) 0.0181(3) 0.0204(3) 0.0032(2) 0.0002(3) 0.0032(2)
Si1 0.01584(18) 0.02087(19) 0.01851(19) 0.00267(15) 0.00466(15) 0.00182(14)
Si2 0.01880(18) 0.01974(19) 0.01657(19) 0.00149(15) 0.00608(15) 0.00165(15)
Si3 0.0235(2) 0.01864(19) 0.0240(2) 0.00487(16) 0.01175(17) 0.00356(15)
Si4 0.01863(18) 0.01940(19) 0.0198(2) 0.00504(15) 0.00579(15) 0.00478(15)
O1 0.0263(7) 0.0178(7) 0.0160(7) 0.0035(5) -0.0008(6) 0.0027(6)
N1 0.0164(5) 0.0184(6) 0.0160(6) 0.0012(4) 0.0039(4) 0.0007(4)
N2 0.0201(6) 0.0168(6) 0.0196(6) 0.0054(4) 0.0069(5) 0.0038(4)
C1 0.0271(8) 0.0381(9) 0.0305(9) -0.0024(7) 0.0133(7) 0.0053(7)
C2 0.0259(8) 0.0273(8) 0.0458(11) 0.0085(7) 0.0154(7) 0.0016(6)
C3 0.0224(8) 0.0453(10) 0.0280(9) 0.0089(7) 0.0021(7) 0.0089(7)
C4 0.0350(9) 0.0264(8) 0.0258(8) -0.0038(6) 0.0101(7) -0.0004(7)
C5 0.0353(9) 0.0328(9) 0.0219(8) 0.0079(7) 0.0110(7) 0.0051(7)
C6 0.0240(7) 0.0285(8) 0.0359(9) 0.0074(7) 0.0125(7) 0.0068(6)
C7 0.0330(9) 0.0313(9) 0.0589(13) -0.0088(9) 0.0225(9) -0.0058(7)
C8 0.0574(12) 0.0507(12) 0.0374(10) 0.0242(9) 0.0297(10) 0.0241(10)
C9 0.0297(8) 0.0278(8) 0.0396(10) 0.0048(7) 0.0171(7) 0.0091(7)
C10 0.0264(8) 0.0437(10) 0.0293(9) 0.0036(8) 0.0019(7) 0.0083(7)
C11 0.0317(8) 0.0229(8) 0.0344(9) 0.0104(7) 0.0123(7) 0.0101(6)
C12 0.0334(9) 0.0269(8) 0.0309(9) 0.0017(7) 0.0174(7) 0.0029(7)

loop_
_atom_type_symbol
_atom_type_description
_atom_type_scat_dispersion_real
_atom_type_scat_dispersion_imag
_atom_type_scat_source
Mn Mn 0.3368 0.7283 'International Tables Vol C Tables 4.2.6.8 and 6.1.1.4'
Na Na 0.0362 0.0249 'International Tables Vol C Tables 4.2.6.8 and 6.1.1.4'
Si Si 0.0817 0.0704 'International Tables Vol C Tables 4.2.6.8 and 6.1.1.4'
O O 0.0106 0.0060 'International Tables Vol C Tables 4.2.6.8 and 6.1.1.4'
N N 0.0061 0.0033 'International Tables Vol C Tables 4.2.6.8 and 6.1.1.4'
C C 0.0033 0.0016 'International Tables Vol C Tables 4.2.6.8 and 6.1.1.4'
H H 0.0000 0.0000 'International Tables Vol C Tables 4.2.6.8 and 6.1.1.4'

loop_
_geom_angle_atom_site_label_1
_geom_angle_atom_site_label_2
_geom_angle_atom_site_label_3
_geom_angle
_geom_angle_site_symmetry_1
_geom_angle_site_symmetry_3
O1 Mn1 N2 105.36(3) . 2_556
O1 Mn1 N1 107.23(3) . .
N2 Mn1 N1 147.42(5) 2_556 .
O1 Mn1 Na1 51.115(12) . .
N2 Mn1 Na1 155.80(4) 2_556 .
N1 Mn1 Na1 56.41(3) . .
O1 Mn1 Na1 49.605(12) . 2_556
N2 Mn1 Na1 56.07(4) 2_556 2_556
N1 Mn1 Na1 156.23(4) . 2_556
Na1 Mn1 Na1 100.720(16) . 2_556
O1 Na1 N1 83.54(3) . .
O1 Na1 N2 81.46(3) . .
N1 Na1 N2 161.97(5) . .
O1 Na1 Mn1 40.158(10) . .
N1 Na1 Mn1 43.57(3) . .
N2 Na1 Mn1 121.44(3) . .
O1 Na1 Mn1 39.122(10) . 2_556
N1 Na1 Mn1 122.50(3) . 2_556
N2 Na1 Mn1 42.55(3) . 2_556
Mn1 Na1 Mn1 79.280(16) . 2_556
O1 Na1 Si4 96.47(2) . .
N1 Na1 Si4 165.53(4) . .
N2 Na1 Si4 28.74(3) . .
Mn1 Na1 Si4 133.65(2) . .
Mn1 Na1 Si4 59.752(13) 2_556 .
O1 Na1 Si3 89.95(2) . .
N1 Na1 Si3 141.96(4) . .
N2 Na1 Si3 28.72(3) . .
Mn1 Na1 Si3 122.84(2) . .
Mn1 Na1 Si3 57.869(13) 2_556 .
Si4 Na1 Si3 52.415(13) . .
O1 Na1 Si1 91.27(2) . .
N1 Na1 Si1 27.67(3) . .
N2 Na1 Si1 142.81(4) . .
Mn1 Na1 Si1 57.817(13) . .
Mn1 Na1 Si1 123.71(2) 2_556 .
Si4 Na1 Si1 165.69(2) . .
Si3 Na1 Si1 115.82(2) . .
O1 Na1 Si2 96.97(2) . .
N1 Na1 Si2 27.45(3) . .
N2 Na1 Si2 166.08(4) . .
Mn1 Na1 Si2 59.190(13) . .
Mn1 Na1 Si2 133.32(2) 2_556 .
Si4 Na1 Si2 139.26(2) . .
Si3 Na1 Si2 164.79(2) . .
Si1 Na1 Si2 50.763(13) . .
N1 Si1 C3 113.36(7) . .
N1 Si1 C2 114.07(7) . .
C3 Si1 C2 107.20(8) . .
N1 Si1 C1 108.72(7) . .
C3 Si1 C1 107.30(8) . .
C2 Si1 C1 105.73(8) . .
N1 Si1 Na1 42.88(4) . .
C3 Si1 Na1 156.22(6) . .
C2 Si1 Na1 87.12(6) . .
C1 Si1 Na1 86.07(6) . .
N1 Si2 C4 114.70(7) . .
N1 Si2 C5 111.76(7) . .
C4 Si2 C5 106.11(8) . .
N1 Si2 C6 109.37(7) . .
C4 Si2 C6 105.54(8) . .
C5 Si2 C6 109.06(8) . .
N1 Si2 Na1 42.47(4) . .
C4 Si2 Na1 111.76(6) . .
C5 Si2 Na1 140.94(6) . .
C6 Si2 Na1 69.88(5) . .
N2 Si3 C8 114.39(8) . .
N2 Si3 C7 112.15(7) . .
C8 Si3 C7 107.41(10) . .
N2 Si3 C9 109.48(7) . .
C8 Si3 C9 107.99(9) . .
C7 Si3 C9 104.92(9) . .
N2 Si3 Na1 45.69(4) . .
C8 Si3 Na1 155.94(6) . .
C7 Si3 Na1 76.21(7) . .
C9 Si3 Na1 93.50(6) . .
N2 Si4 C10 113.21(7) . .
N2 Si4 C12 109.06(7) . .
C10 Si4 C12 108.08(8) . .
N2 Si4 C11 113.86(7) . .
C10 Si4 C11 105.75(8) . .
C12 Si4 C11 106.51(8) . .
N2 Si4 Na1 46.00(4) . .
C10 Si4 Na1 148.17(6) . .
C12 Si4 Na1 68.86(6) . .
C11 Si4 Na1 105.36(6) . .
Mn1 O1 Mn1 180.0 2_556 .
Mn1 O1 Na1 91.273(16) 2_556 .
Mn1 O1 Na1 88.727(16) . .
Mn1 O1 Na1 88.727(16) 2_556 2_556
Mn1 O1 Na1 91.273(16) . 2_556
Na1 O1 Na1 180.0 . 2_556
Si1 N1 Si2 121.35(7) . .
Si1 N1 Mn1 111.96(6) . .
Si2 N1 Mn1 116.12(6) . .
Si1 N1 Na1 109.45(6) . .
Si2 N1 Na1 110.09(6) . .
Mn1 N1 Na1 80.02(4) . .
Si4 N2 Si3 124.66(7) . .
Si4 N2 Mn1 117.17(6) . 2_556
Si3 N2 Mn1 112.03(6) . 2_556
Si4 N2 Na1 105.25(6) . .
Si3 N2 Na1 105.59(6) . .
Mn1 N2 Na1 81.38(4) 2_556 .
Si1 C1 H1A 109.5 . .
Si1 C1 H1B 109.5 . .
H1A C1 H1B 109.5 . .
Si1 C1 H1C 109.5 . .
H1A C1 H1C 109.5 . .
H1B C1 H1C 109.5 . .
Si1 C2 H2A 109.5 . .
Si1 C2 H2B 109.5 . .
H2A C2 H2B 109.5 . .
Si1 C2 H2C 109.5 . .
H2A C2 H2C 109.5 . .
H2B C2 H2C 109.5 . .
Si1 C3 H3A 109.5 . .
Si1 C3 H3B 109.5 . .
H3A C3 H3B 109.5 . .
Si1 C3 H3C 109.5 . .
H3A C3 H3C 109.5 . .
H3B C3 H3C 109.5 . .
Si2 C4 H4A 109.5 . .
Si2 C4 H4B 109.5 . .
H4A C4 H4B 109.5 . .
Si2 C4 H4C 109.5 . .
H4A C4 H4C 109.5 . .
H4B C4 H4C 109.5 . .
Si2 C5 H5A 109.5 . .
Si2 C5 H5B 109.5 . .
H5A C5 H5B 109.5 . .
Si2 C5 H5C 109.5 . .
H5A C5 H5C 109.5 . .
H5B C5 H5C 109.5 . .
Si2 C6 H6A 109.5 . .
Si2 C6 H6B 109.5 . .
H6A C6 H6B 109.5 . .
Si2 C6 H6C 109.5 . .
H6A C6 H6C 109.5 . .
H6B C6 H6C 109.5 . .
Si3 C7 H7A 109.5 . .
Si3 C7 H7B 109.5 . .
H7A C7 H7B 109.5 . .
Si3 C7 H7C 109.5 . .
H7A C7 H7C 109.5 . .
H7B C7 H7C 109.5 . .
Si3 C8 H8A 109.5 . .
Si3 C8 H8B 109.5 . .
H8A C8 H8B 109.5 . .
Si3 C8 H8C 109.5 . .
H8A C8 H8C 109.5 . .
H8B C8 H8C 109.5 . .
Si3 C9 H9A 109.5 . .
Si3 C9 H9B 109.5 . .
H9A C9 H9B 109.5 . .
Si3 C9 H9C 109.5 . .
H9A C9 H9C 109.5 . .
H9B C9 H9C 109.5 . .
Si4 C10 H10A 109.5 . .
Si4 C10 H10B 109.5 . .
H10A C10 H10B 109.5 . .
Si4 C10 H10C 109.5 . .
H10A C10 H10C 109.5 . .
H10B C10 H10C 109.5 . .
Si4 C11 H11A 109.5 . .
Si4 C11 H11B 109.5 . .
H11A C11 H11B 109.5 . .
Si4 C11 H11C 109.5 . .
H11A C11 H11C 109.5 . .
H11B C11 H11C 109.5 . .
Si4 C12 H12A 109.5 . .
Si4 C12 H12B 109.5 . .
H12A C12 H12B 109.5 . .
Si4 C12 H12C 109.5 . .
H12A C12 H12C 109.5 . .
H12B C12 H12C 109.5 . .

loop_
_geom_bond_atom_site_label_1
_geom_bond_atom_site_label_2
_geom_bond_distance
_geom_bond_site_symmetry_2
Mn1 O1 1.9272(2) .
Mn1 N2 2.0884(12) 2_556
Mn1 N1 2.0909(12) .
Mn1 Na1 2.9877(6) .
Mn1 Na1 3.0536(6) 2_556
Na1 O1 2.3262(6) .
Na1 N1 2.5269(13) .
Na1 N2 2.5627(14) .
Na1 Mn1 3.0536(6) 2_556
Na1 Si4 3.4368(7) .
Na1 Si3 3.4495(8) .
Na1 Si1 3.5018(7) .
Na1 Si2 3.5149(7) .
Si1 N1 1.7247(12) .
Si1 C3 1.8718(17) .
Si1 C2 1.8765(16) .
Si1 C1 1.8787(17) .
Si2 N1 1.7249(12) .
Si2 C4 1.8794(16) .
Si2 C5 1.8800(16) .
Si2 C6 1.8812(16) .
Si3 N2 1.7208(12) .
Si3 C8 1.8722(19) .
Si3 C7 1.8764(18) .
Si3 C9 1.8784(17) .
Si4 N2 1.7130(13) .
Si4 C10 1.8715(17) .
Si4 C12 1.8842(16) .
Si4 C11 1.8873(16) .
O1 Mn1 1.9272(2) 2_556
O1 Na1 2.3262(6) 2_556
N2 Mn1 2.0884(12) 2_556
C1 H1A 0.9800 .
C1 H1B 0.9800 .
C1 H1C 0.9800 .
C2 H2A 0.9800 .
C2 H2B 0.9800 .
C2 H2C 0.9800 .
C3 H3A 0.9800 .
C3 H3B 0.9800 .
C3 H3C 0.9800 .
C4 H4A 0.9800 .
C4 H4B 0.9800 .
C4 H4C 0.9800 .
C5 H5A 0.9800 .
C5 H5B 0.9800 .
C5 H5C 0.9800 .
C6 H6A 0.9800 .
C6 H6B 0.9800 .
C6 H6C 0.9800 .
C7 H7A 0.9800 .
C7 H7B 0.9800 .
C7 H7C 0.9800 .
C8 H8A 0.9800 .
C8 H8B 0.9800 .
C8 H8C 0.9800 .
C9 H9A 0.9800 .
C9 H9B 0.9800 .
C9 H9C 0.9800 .
C10 H10A 0.9800 .
C10 H10B 0.9800 .
C10 H10C 0.9800 .
C11 H11A 0.9800 .
C11 H11B 0.9800 .
C11 H11C 0.9800 .
C12 H12A 0.9800 .
C12 H12B 0.9800 .
C12 H12C 0.9800 .

loop_
_geom_torsion_atom_site_label_1
_geom_torsion_atom_site_label_2
_geom_torsion_atom_site_label_3
_geom_torsion_atom_site_label_4
_geom_torsion
_geom_torsion_site_symmetry_1
_geom_torsion_site_symmetry_4
N2 Mn1 Na1 O1 -15.32(9) 2_556 .
N1 Mn1 Na1 O1 172.92(4) . .
Na1 Mn1 Na1 O1 0.0 2_556 .
O1 Mn1 Na1 N1 -172.92(4) . .
N2 Mn1 Na1 N1 171.75(10) 2_556 .
Na1 Mn1 Na1 N1 -172.92(4) 2_556 .
O1 Mn1 Na1 N2 -5.94(4) . .
N2 Mn1 Na1 N2 -21.26(12) 2_556 .
N1 Mn1 Na1 N2 166.98(6) . .
Na1 Mn1 Na1 N2 -5.94(4) 2_556 .
O1 Mn1 Na1 Mn1 0.0 . 2_556
N2 Mn1 Na1 Mn1 -15.32(9) 2_556 2_556
N1 Mn1 Na1 Mn1 172.92(4) . 2_556
Na1 Mn1 Na1 Mn1 0.0 2_556 2_556
O1 Mn1 Na1 Si4 27.23(2) . .
N2 Mn1 Na1 Si4 11.91(10) 2_556 .
N1 Mn1 Na1 Si4 -159.84(5) . .
Na1 Mn1 Na1 Si4 27.23(2) 2_556 .
O1 Mn1 Na1 Si3 -39.964(17) . .
N2 Mn1 Na1 Si3 -55.29(10) 2_556 .
N1 Mn1 Na1 Si3 132.96(5) . .
Na1 Mn1 Na1 Si3 -39.964(17) 2_556 .
O1 Mn1 Na1 Si1 -141.863(18) . .
N2 Mn1 Na1 Si1 -157.19(9) 2_556 .
N1 Mn1 Na1 Si1 31.06(4) . .
Na1 Mn1 Na1 Si1 -141.864(18) 2_556 .
O1 Mn1 Na1 Si2 157.798(18) . .
N2 Mn1 Na1 Si2 142.47(9) 2_556 .
N1 Mn1 Na1 Si2 -29.28(4) . .
Na1 Mn1 Na1 Si2 157.798(18) 2_556 .
O1 Na1 Si1 N1 -73.45(6) . .
N2 Na1 Si1 N1 -150.95(8) . .
Mn1 Na1 Si1 N1 -49.97(6) . .
Mn1 Na1 Si1 N1 -96.81(6) 2_556 .
Si4 Na1 Si1 N1 163.66(11) . .
Si3 Na1 Si1 N1 -164.01(6) . .
Si2 Na1 Si1 N1 24.52(6) . .
O1 Na1 Si1 C3 -75.99(16) . .
N1 Na1 Si1 C3 -2.54(16) . .
N2 Na1 Si1 C3 -153.49(16) . .
Mn1 Na1 Si1 C3 -52.51(15) . .
Mn1 Na1 Si1 C3 -99.35(16) 2_556 .
Si4 Na1 Si1 C3 161.11(16) . .
Si3 Na1 Si1 C3 -166.55(15) . .
Si2 Na1 Si1 C3 21.97(15) . .
O1 Na1 Si1 C2 155.69(6) . .
N1 Na1 Si1 C2 -130.87(8) . .
N2 Na1 Si1 C2 78.19(8) . .
Mn1 Na1 Si1 C2 179.16(6) . .
Mn1 Na1 Si1 C2 132.33(6) 2_556 .
Si4 Na1 Si1 C2 32.79(11) . .
Si3 Na1 Si1 C2 65.12(6) . .
Si2 Na1 Si1 C2 -106.35(6) . .
O1 Na1 Si1 C1 49.69(6) . .
N1 Na1 Si1 C1 123.14(8) . .
N2 Na1 Si1 C1 -27.80(8) . .
Mn1 Na1 Si1 C1 73.17(6) . .
Mn1 Na1 Si1 C1 26.33(6) 2_556 .
Si4 Na1 Si1 C1 -73.20(11) . .
Si3 Na1 Si1 C1 -40.87(6) . .
Si2 Na1 Si1 C1 147.66(6) . .
O1 Na1 Si2 N1 61.22(6) . .
N2 Na1 Si2 N1 143.82(16) . .
Mn1 Na1 Si2 N1 47.00(6) . .
Mn1 Na1 Si2 N1 77.69(6) 2_556 .
Si4 Na1 Si2 N1 169.63(7) . .
Si3 Na1 Si2 N1 -55.31(10) . .
Si1 Na1 Si2 N1 -24.72(6) . .
O1 Na1 Si2 C4 164.52(6) . .
N1 Na1 Si2 C4 103.31(8) . .
N2 Na1 Si2 C4 -112.87(16) . .
Mn1 Na1 Si2 C4 150.31(6) . .
Mn1 Na1 Si2 C4 -179.00(6) 2_556 .
Si4 Na1 Si2 C4 -87.06(7) . .
Si3 Na1 Si2 C4 48.00(11) . .
Si1 Na1 Si2 C4 78.59(6) . .
O1 Na1 Si2 C5 -0.45(10) . .
N1 Na1 Si2 C5 -61.66(11) . .
N2 Na1 Si2 C5 82.16(18) . .
Mn1 Na1 Si2 C5 -14.66(9) . .
Mn1 Na1 Si2 C5 16.02(10) 2_556 .
Si4 Na1 Si2 C5 107.96(9) . .
Si3 Na1 Si2 C5 -116.97(12) . .
Si1 Na1 Si2 C5 -86.38(9) . .
O1 Na1 Si2 C6 -96.21(6) . .
N1 Na1 Si2 C6 -157.43(8) . .
N2 Na1 Si2 C6 -13.61(16) . .
Mn1 Na1 Si2 C6 -110.43(6) . .
Mn1 Na1 Si2 C6 -79.74(6) 2_556 .
Si4 Na1 Si2 C6 12.20(6) . .
Si3 Na1 Si2 C6 147.26(10) . .
Si1 Na1 Si2 C6 177.85(6) . .
O1 Na1 Si3 N2 72.08(6) . .
N1 Na1 Si3 N2 151.50(8) . .
Mn1 Na1 Si3 N2 96.56(6) . .
Mn1 Na1 Si3 N2 48.38(6) 2_556 .
Si4 Na1 Si3 N2 -26.12(6) . .
Si1 Na1 Si3 N2 163.48(6) . .
Si2 Na1 Si3 N2 -170.56(11) . .
O1 Na1 Si3 C8 111.67(18) . .
N1 Na1 Si3 C8 -168.92(18) . .
N2 Na1 Si3 C8 39.58(18) . .
Mn1 Na1 Si3 C8 136.14(17) . .
Mn1 Na1 Si3 C8 87.96(18) 2_556 .
Si4 Na1 Si3 C8 13.46(17) . .
Si1 Na1 Si3 C8 -156.94(17) . .
Si2 Na1 Si3 C8 -130.97(18) . .
O1 Na1 Si3 C7 -146.46(7) . .
N1 Na1 Si3 C7 -67.05(9) . .
N2 Na1 Si3 C7 141.46(9) . .
Mn1 Na1 Si3 C7 -121.99(7) . .
Mn1 Na1 Si3 C7 -170.17(7) 2_556 .
Si4 Na1 Si3 C7 115.33(7) . .
Si1 Na1 Si3 C7 -55.07(7) . .
Si2 Na1 Si3 C7 -29.10(11) . .
O1 Na1 Si3 C9 -41.95(6) . .
N1 Na1 Si3 C9 37.46(8) . .
N2 Na1 Si3 C9 -114.03(8) . .
Mn1 Na1 Si3 C9 -17.48(6) . .
Mn1 Na1 Si3 C9 -65.66(5) 2_556 .
Si4 Na1 Si3 C9 -140.16(6) . .
Si1 Na1 Si3 C9 49.45(6) . .
Si2 Na1 Si3 C9 75.41(10) . .
O1 Na1 Si4 N2 -58.83(6) . .
N1 Na1 Si4 N2 -148.02(15) . .
Mn1 Na1 Si4 N2 -76.11(6) . .
Mn1 Na1 Si4 N2 -44.74(5) 2_556 .
Si3 Na1 Si4 N2 26.10(5) . .
Si1 Na1 Si4 N2 63.52(10) . .
Si2 Na1 Si4 N2 -167.42(6) . .
O1 Na1 Si4 C10 0.07(12) . .
N1 Na1 Si4 C10 -89.12(18) . .
N2 Na1 Si4 C10 58.90(12) . .
Mn1 Na1 Si4 C10 -17.21(12) . .
Mn1 Na1 Si4 C10 14.15(11) 2_556 .
Si3 Na1 Si4 C10 85.00(11) . .
Si1 Na1 Si4 C10 122.41(14) . .
Si2 Na1 Si4 C10 -108.52(12) . .
O1 Na1 Si4 C12 90.52(6) . .
N1 Na1 Si4 C12 1.33(15) . .
N2 Na1 Si4 C12 149.35(8) . .
Mn1 Na1 Si4 C12 73.24(6) . .
Mn1 Na1 Si4 C12 104.60(6) 2_556 .
Si3 Na1 Si4 C12 175.45(6) . .
Si1 Na1 Si4 C12 -147.14(11) . .
Si2 Na1 Si4 C12 -18.07(6) . .
O1 Na1 Si4 C11 -167.37(6) . .
N1 Na1 Si4 C11 103.44(15) . .
N2 Na1 Si4 C11 -108.54(8) . .
Mn1 Na1 Si4 C11 175.35(6) . .
Mn1 Na1 Si4 C11 -153.29(6) 2_556 .
Si3 Na1 Si4 C11 -82.44(6) . .
Si1 Na1 Si4 C11 -45.03(11) . .
Si2 Na1 Si4 C11 84.04(6) . .
N2 Mn1 O1 Mn1 -14(100) 2_556 2_556
N1 Mn1 O1 Mn1 166(100) . 2_556
Na1 Mn1 O1 Mn1 172(100) . 2_556
Na1 Mn1 O1 Mn1 -8(100) 2_556 2_556
N2 Mn1 O1 Na1 173.55(4) 2_556 .
N1 Mn1 O1 Na1 -6.17(4) . .
Na1 Mn1 O1 Na1 180.0 2_556 .
N2 Mn1 O1 Na1 -6.45(4) 2_556 2_556
N1 Mn1 O1 Na1 173.83(4) . 2_556
Na1 Mn1 O1 Na1 180.0 . 2_556
N1 Na1 O1 Mn1 -175.10(3) . 2_556
N2 Na1 O1 Mn1 -5.12(3) . 2_556
Mn1 Na1 O1 Mn1 180.0 . 2_556
Si4 Na1 O1 Mn1 19.465(16) . 2_556
Si3 Na1 O1 Mn1 -32.660(15) . 2_556
Si1 Na1 O1 Mn1 -148.481(14) . 2_556
Si2 Na1 O1 Mn1 160.916(16) . 2_556
N1 Na1 O1 Mn1 4.90(3) . .
N2 Na1 O1 Mn1 174.88(3) . .
Mn1 Na1 O1 Mn1 180.0 2_556 .
Si4 Na1 O1 Mn1 -160.535(16) . .
Si3 Na1 O1 Mn1 147.340(15) . .
Si1 Na1 O1 Mn1 31.519(14) . .
Si2 Na1 O1 Mn1 -19.084(16) . .
N1 Na1 O1 Na1 64(100) . 2_556
N2 Na1 O1 Na1 -126(100) . 2_556
Mn1 Na1 O1 Na1 59(100) . 2_556
Mn1 Na1 O1 Na1 -121(100) 2_556 2_556
Si4 Na1 O1 Na1 -101(100) . 2_556
Si3 Na1 O1 Na1 -153(100) . 2_556
Si1 Na1 O1 Na1 91(100) . 2_556
Si2 Na1 O1 Na1 40(100) . 2_556
C3 Si1 N1 Si2 48.97(11) . .
C2 Si1 N1 Si2 -74.10(10) . .
C1 Si1 N1 Si2 168.19(9) . .
Na1 Si1 N1 Si2 -129.92(11) . .
C3 Si1 N1 Mn1 -94.31(9) . .
C2 Si1 N1 Mn1 142.62(8) . .
C1 Si1 N1 Mn1 24.91(9) . .
Na1 Si1 N1 Mn1 86.80(7) . .
C3 Si1 N1 Na1 178.88(7) . .
C2 Si1 N1 Na1 55.81(9) . .
C1 Si1 N1 Na1 -61.89(8) . .
C4 Si2 N1 Si1 33.80(11) . .
C5 Si2 N1 Si1 -87.03(9) . .
C6 Si2 N1 Si1 152.10(8) . .
Na1 Si2 N1 Si1 129.64(10) . .
C4 Si2 N1 Mn1 175.65(7) . .
C5 Si2 N1 Mn1 54.83(9) . .
C6 Si2 N1 Mn1 -66.04(8) . .
Na1 Si2 N1 Mn1 -88.50(7) . .
C4 Si2 N1 Na1 -95.85(8) . .
C5 Si2 N1 Na1 143.33(7) . .
C6 Si2 N1 Na1 22.46(8) . .
O1 Mn1 N1 Si1 -101.31(6) . .
N2 Mn1 N1 Si1 79.19(10) 2_556 .
Na1 Mn1 N1 Si1 -107.07(7) . .
Na1 Mn1 N1 Si1 -89.60(10) 2_556 .
O1 Mn1 N1 Si2 113.35(6) . .
N2 Mn1 N1 Si2 -66.15(11) 2_556 .
Na1 Mn1 N1 Si2 107.58(7) . .
Na1 Mn1 N1 Si2 125.06(7) 2_556 .
O1 Mn1 N1 Na1 5.76(4) . .
N2 Mn1 N1 Na1 -173.73(7) 2_556 .
Na1 Mn1 N1 Na1 17.47(11) 2_556 .
O1 Na1 N1 Si1 105.32(6) . .
N2 Na1 N1 Si1 71.53(16) . .
Mn1 Na1 N1 Si1 109.91(7) . .
Mn1 Na1 N1 Si1 101.66(6) 2_556 .
Si4 Na1 N1 Si1 -163.84(11) . .
Si3 Na1 N1 Si1 23.73(9) . .
Si2 Na1 N1 Si1 -135.78(9) . .
O1 Na1 N1 Si2 -118.89(5) . .
N2 Na1 N1 Si2 -152.68(13) . .
Mn1 Na1 N1 Si2 -114.31(7) . .
Mn1 Na1 N1 Si2 -122.56(5) 2_556 .
Si4 Na1 N1 Si2 -28.06(18) . .
Si3 Na1 N1 Si2 159.51(4) . .
Si1 Na1 N1 Si2 135.78(9) . .
O1 Na1 N1 Mn1 -4.59(3) . .
N2 Na1 N1 Mn1 -38.38(16) . .
Mn1 Na1 N1 Mn1 -8.25(5) 2_556 .
Si4 Na1 N1 Mn1 86.25(14) . .
Si3 Na1 N1 Mn1 -86.18(5) . .
Si1 Na1 N1 Mn1 -109.91(7) . .
Si2 Na1 N1 Mn1 114.31(7) . .
C10 Si4 N2 Si3 87.61(10) . .
C12 Si4 N2 Si3 -152.03(9) . .
C11 Si4 N2 Si3 -33.23(12) . .
Na1 Si4 N2 Si3 -121.82(10) . .
C10 Si4 N2 Mn1 -62.56(10) . 2_556
C12 Si4 N2 Mn1 57.81(9) . 2_556
C11 Si4 N2 Mn1 176.60(7) . 2_556
Na1 Si4 N2 Mn1 88.01(7) . 2_556
C10 Si4 N2 Na1 -150.57(7) . .
C12 Si4 N2 Na1 -30.21(8) . .
C11 Si4 N2 Na1 88.59(8) . .
C8 Si3 N2 Si4 -41.76(12) . .
C7 Si3 N2 Si4 80.87(11) . .
C9 Si3 N2 Si4 -163.10(9) . .
Na1 Si3 N2 Si4 121.67(10) . .
C8 Si3 N2 Mn1 109.73(9) . 2_556
C7 Si3 N2 Mn1 -127.64(9) . 2_556
C9 Si3 N2 Mn1 -11.62(9) . 2_556
Na1 Si3 N2 Mn1 -86.85(7) . 2_556
C8 Si3 N2 Na1 -163.42(8) . .
C7 Si3 N2 Na1 -40.79(10) . .
C9 Si3 N2 Na1 75.23(8) . .
O1 Na1 N2 Si4 120.71(5) . .
N1 Na1 N2 Si4 154.69(13) . .
Mn1 Na1 N2 Si4 124.58(5) . .
Mn1 Na1 N2 Si4 115.93(7) 2_556 .
Si3 Na1 N2 Si4 -133.48(9) . .
Si1 Na1 N2 Si4 -158.54(4) . .
Si2 Na1 N2 Si4 36.21(18) . .
O1 Na1 N2 Si3 -105.81(5) . .
N1 Na1 N2 Si3 -71.83(16) . .
Mn1 Na1 N2 Si3 -101.94(5) . .
Mn1 Na1 N2 Si3 -110.59(7) 2_556 .
Si4 Na1 N2 Si3 133.48(9) . .
Si1 Na1 N2 Si3 -25.06(9) . .
Si2 Na1 N2 Si3 169.69(11) . .
O1 Na1 N2 Mn1 4.78(3) . 2_556
N1 Na1 N2 Mn1 38.75(16) . 2_556
Mn1 Na1 N2 Mn1 8.65(5) . 2_556
Si4 Na1 N2 Mn1 -115.93(7) . 2_556
Si3 Na1 N2 Mn1 110.59(7) . 2_556
Si1 Na1 N2 Mn1 85.53(6) . 2_556
Si2 Na1 N2 Mn1 -79.72(15) . 2_556
